data_7039036
loop_
_publ_author_name
'Wang, Jingyi'
'Ganguly, Rakesh'
'Yongxin, Li'
'D\'iaz, Jesus'
'Soo, Han Sen'
'Garc\'ia, Felipe'

_publ_section_title
;
 A multi-step solvent-free mechanochemical route to indium(iii) complexes.
;
_journal_issue 19
_journal_name_full 'Dalton transactions (Cambridge, England : 2003)'
_journal_page_first 7941
_journal_page_last 7946
_journal_paper_doi 10.1039/c6dt00978f
_journal_volume 45
_journal_year 2016
_chemical_formula_sum 'C52 H40 Cl6 In2 N4 O4'
_chemical_formula_weight 1227.22
_chemical_name_systematic '[(p-MeOAr-BIAN)2InCl2][InCl4]'
_space_group_crystal_system triclinic
_space_group_IT_number 2
_space_group_name_Hall '-P 1'
_space_group_name_H-M_alt 'P -1'
_symmetry_space_group_name_Hall '-P 1'
_symmetry_space_group_name_H-M 'P -1'
_atom_sites_solution_hydrogens geom
_audit_update_record
;
2015-11-26 deposited with the CCDC.
2016-04-15 downloaded from the CCDC.
;
_cell_angle_alpha 79.7863(13)
_cell_angle_beta 76.3618(14)
_cell_angle_gamma 74.1154(12)
_cell_formula_units_Z 2
_cell_length_a 9.6102(4)
_cell_length_b 15.9145(7)
_cell_length_c 17.2004(8)
_cell_measurement_reflns_used 9940
_cell_measurement_temperature 103.(2)
_cell_measurement_theta_max 29.9044
_cell_measurement_theta_min 2.2478
_cell_volume 2440.90(19)
_computing_cell_refinement 'SAINT V8.34A (Bruker AXS Inc., 2013)'
_computing_data_collection 'APEX2 (Bruker AXS Inc., 2014)'
_computing_data_reduction 'SAINT V8.34A (Bruker AXS Inc., 2013)'
_computing_molecular_graphics 'XP (Bruker AXS Inc., 2014)'
_computing_publication_material 'APEX2 (Bruker AXS Inc., 2014)'
_computing_structure_refinement 'SHELXL-2014/6 (Sheldrick, 2014)'
_diffrn_ambient_temperature 103.(2)
_diffrn_detector_area_resol_mean 8.3333
_diffrn_measured_fraction_theta_full 0.994
_diffrn_measured_fraction_theta_max 0.994
_diffrn_measurement_device_type 'CCD area detector'
_diffrn_measurement_method 'phi and omega scans'
_diffrn_radiation_monochromator graphite
_diffrn_radiation_type MoK\a
_diffrn_radiation_wavelength 0.71073
_diffrn_reflns_av_R_equivalents 0.0547
_diffrn_reflns_av_unetI/netI 0.0482
_diffrn_reflns_limit_h_max 13
_diffrn_reflns_limit_h_min -13
_diffrn_reflns_limit_k_max 23
_diffrn_reflns_limit_k_min -23
_diffrn_reflns_limit_l_max 24
_diffrn_reflns_limit_l_min -24
_diffrn_reflns_number 72379
_diffrn_reflns_theta_full 31.11
_diffrn_reflns_theta_max 31.11
_diffrn_reflns_theta_min 2.94
_diffrn_source 'fine-focus sealed tube'
_exptl_absorpt_coefficient_mu 1.324
_exptl_absorpt_correction_T_max 0.68
_exptl_absorpt_correction_T_min 0.56
_exptl_absorpt_correction_type multi-scan
_exptl_absorpt_process_details 'SADABS V2014/4 (Bruker AXS Inc.)'
_exptl_crystal_colour red
_exptl_crystal_density_diffrn 1.670
_exptl_crystal_density_method 'not measured'
_exptl_crystal_description block
_exptl_crystal_F_000 1224
_exptl_crystal_recrystallization_method 'Re-crystallisation from solvent: acetonitrile, diethyl ether'
_exptl_crystal_size_max 0.420
_exptl_crystal_size_mid 0.360
_exptl_crystal_size_min 0.320
_refine_diff_density_max 0.728
_refine_diff_density_min -0.557
_refine_ls_extinction_method none
_refine_ls_goodness_of_fit_ref 1.024
_refine_ls_hydrogen_treatment constr
_refine_ls_matrix_type full
_refine_ls_number_parameters 617
_refine_ls_number_reflns 15605
_refine_ls_number_restraints 0
_refine_ls_restrained_S_all 1.024
_refine_ls_R_factor_all 0.0469
_refine_ls_R_factor_gt 0.0321
_refine_ls_shift/su_max 0.002
_refine_ls_shift/su_mean 0.000
_refine_ls_structure_factor_coef Fsqd
_refine_ls_weighting_details 'w=1/[\s^2^(Fo^2^)+(0.0191P)^2^+1.4807P] where P=(Fo^2^+2Fc^2^)/3'
_refine_ls_weighting_scheme calc
_refine_ls_wR_factor_gt 0.0605
_refine_ls_wR_factor_ref 0.0663
_reflns_number_gt 12545
_reflns_number_total 15605
_reflns_threshold_expression 'I > 2\s(I)'
_cod_data_source_file c6dt00978f2.cif
_cod_data_source_block I
_cod_depositor_comments
;
Adding full bibliography for 7039036--7039037.cif

2018-01-30
Z value and formula fixed to values more according to usual
chemical conventions.                 miguel
;
_cod_original_formula_sum 'C26 H20 Cl3 In N2 O2'
_cod_original_formula_weight 613.61
_cod_original_formula_units_Z 4
_cod_database_code 7039036

loop_
_space_group_symop_operation_xyz
'x, y, z'
'-x, -y, -z'

loop_
_atom_site_type_symbol
_atom_site_label
_atom_site_fract_x
_atom_site_fract_y
_atom_site_fract_z
_atom_site_U_iso_or_equiv
_atom_site_adp_type
_atom_site_calc_flag
_atom_site_refinement_flags_adp
_atom_site_refinement_flags_posn
_atom_site_occupancy
C C1 1.0691(3) 0.64074(19) 0.31967(15) 0.0302(6) Uani d . . 1
H H1A 1.0823 0.7009 0.3085 0.045 Uiso calc U R 1
H H1B 1.1041 0.6126 0.27 0.045 Uiso calc U R 1
H H1C 1.1259 0.6071 0.3604 0.045 Uiso calc U R 1
C C2 0.8479(2) 0.68261(13) 0.41657(12) 0.0135(4) Uani d . . 1
C C3 0.9157(2) 0.72265(13) 0.45775(12) 0.0135(4) Uani d . . 1
H H3 1.016 0.7246 0.4386 0.016 Uiso calc U R 1
C C4 0.8353(2) 0.75983(13) 0.52725(12) 0.0123(4) Uani d . . 1
H H4 0.8823 0.7842 0.5574 0.015 Uiso calc U R 1
C C5 0.6866(2) 0.76122(13) 0.55240(11) 0.0105(4) Uani d . . 1
C C6 0.6190(2) 0.72040(13) 0.51174(12) 0.0108(4) Uani d . . 1
H H6 0.5178 0.72 0.5301 0.013 Uiso calc U R 1
C C7 0.6998(2) 0.68054(13) 0.44472(12) 0.0132(4) Uani d . . 1
H H7 0.6546 0.6515 0.4175 0.016 Uiso calc U R 1
C C8 0.4835(2) 0.85938(12) 0.62411(12) 0.0095(4) Uani d . . 1
C C9 0.3995(2) 0.90736(13) 0.56175(12) 0.0116(4) Uani d . . 1
C C10 0.4232(2) 0.91260(13) 0.47892(12) 0.0144(4) Uani d . . 1
H H10 0.5104 0.8782 0.4497 0.017 Uiso calc U R 1
C C11 0.3151(2) 0.97015(14) 0.43829(13) 0.0165(4) Uani d . . 1
H H11 0.3316 0.9744 0.3812 0.02 Uiso calc U R 1
C C12 0.1864(2) 1.02036(14) 0.47896(13) 0.0170(4) Uani d . . 1
H H12 0.115 1.0569 0.4498 0.02 Uiso calc U R 1
C C13 0.1599(2) 1.01788(13) 0.56390(13) 0.0145(4) Uani d . . 1
C C14 0.0359(2) 1.06800(14) 0.61312(14) 0.0167(4) Uani d . . 1
H H14 -0.0425 1.1058 0.5896 0.02 Uiso calc U R 1
C C15 0.0285(2) 1.06222(14) 0.69484(14) 0.0172(4) Uani d . . 1
H H15 -0.0554 1.0967 0.7264 0.021 Uiso calc U R 1
C C16 0.1411(2) 1.00689(13) 0.73342(13) 0.0150(4) Uani d . . 1
H H16 0.1346 1.0051 0.7896 0.018 Uiso calc U R 1
C C17 0.2606(2) 0.95555(13) 0.68733(12) 0.0115(4) Uani d . . 1
C C18 0.2691(2) 0.96151(13) 0.60307(12) 0.0121(4) Uani d . . 1
C C19 0.3973(2) 0.89256(13) 0.70341(12) 0.0105(4) Uani d . . 1
C C20 0.3729(2) 0.89187(13) 0.84373(12) 0.0110(4) Uani d . . 1
C C21 0.2474(2) 0.86224(14) 0.88370(12) 0.0145(4) Uani d . . 1
H H21 0.2132 0.8242 0.8599 0.017 Uiso calc U R 1
C C22 0.1733(2) 0.88858(14) 0.95791(13) 0.0148(4) Uani d . . 1
H H22 0.089 0.8677 0.9855 0.018 Uiso calc U R 1
C C23 0.2216(2) 0.94565(13) 0.99263(12) 0.0121(4) Uani d . . 1
C C24 0.1860(3) 1.02480(14) 1.10417(13) 0.0182(5) Uani d . . 1
H H24A 0.2828 0.9939 1.1166 0.027 Uiso calc U R 1
H H24B 0.1152 1.0384 1.1542 0.027 Uiso calc U R 1
H H24C 0.1937 1.0796 1.0689 0.027 Uiso calc U R 1
C C25 0.3476(2) 0.97382(13) 0.95339(12) 0.0131(4) Uani d . . 1
H H25 0.3816 1.012 0.9771 0.016 Uiso calc U R 1
C C26 0.4243(2) 0.94600(13) 0.87903(12) 0.0123(4) Uani d . . 1
H H26 0.5117 0.9642 0.8527 0.015 Uiso calc U R 1
C C27 0.1712(2) 0.54820(16) 0.54732(14) 0.0213(5) Uani d . . 1
H H27A 0.1063 0.5405 0.6 0.032 Uiso calc U R 1
H H27B 0.1583 0.5106 0.5115 0.032 Uiso calc U R 1
H H27C 0.146 0.6099 0.5239 0.032 Uiso calc U R 1
C C28 0.3574(2) 0.56822(13) 0.60728(12) 0.0126(4) Uani d . . 1
C C29 0.5004(2) 0.53483(13) 0.62235(12) 0.0137(4) Uani d . . 1
H H29 0.5649 0.4866 0.5965 0.016 Uiso calc U R 1
C C30 0.5476(2) 0.57204(13) 0.67476(12) 0.0129(4) Uani d . . 1
H H30 0.6452 0.5501 0.6843 0.015 Uiso calc U R 1
C C31 0.4519(2) 0.64201(13) 0.71383(12) 0.0112(4) Uani d . . 1
C C32 0.3124(2) 0.67740(14) 0.69640(13) 0.0150(4) Uani d . . 1
H H32 0.2494 0.7269 0.721 0.018 Uiso calc U R 1
C C33 0.2643(2) 0.64070(14) 0.64301(13) 0.0146(4) Uani d . . 1
H H33 0.1687 0.665 0.631 0.018 Uiso calc U R 1
C C34 0.4520(2) 0.65298(13) 0.84818(12) 0.0098(4) Uani d . . 1
C C35 0.3488(2) 0.59925(13) 0.89081(12) 0.0113(4) Uani d . . 1
C C36 0.2689(2) 0.55172(13) 0.86628(13) 0.0140(4) Uani d . . 1
H H36 0.2683 0.5535 0.8109 0.017 Uiso calc U R 1
C C37 0.1885(2) 0.50062(14) 0.92638(14) 0.0164(4) Uani d . . 1
H H37 0.1341 0.4672 0.9105 0.02 Uiso calc U R 1
C C38 0.1861(2) 0.49753(13) 1.00716(13) 0.0153(4) Uani d . . 1
H H38 0.1278 0.4639 1.0457 0.018 Uiso calc U R 1
C C39 0.2692(2) 0.54381(13) 1.03348(13) 0.0128(4) Uani d . . 1
C C40 0.2848(2) 0.54108(13) 1.11409(13) 0.0148(4) Uani d . . 1
H H40 0.2295 0.5098 1.1569 0.018 Uiso calc U R 1
C C41 0.3799(2) 0.58378(14) 1.13013(13) 0.0151(4) Uani d . . 1
H H41 0.3901 0.5803 1.1843 0.018 Uiso calc U R 1
C C42 0.4631(2) 0.63269(13) 1.06889(12) 0.0119(4) Uani d . . 1
H H42 0.5289 0.6607 1.0818 0.014 Uiso calc U R 1
C C43 0.4472(2) 0.63902(12) 0.99027(12) 0.0095(4) Uani d . . 1
C C44 0.3498(2) 0.59426(13) 0.97378(12) 0.0101(4) Uani d . . 1
C C45 0.5169(2) 0.67783(12) 0.91106(11) 0.0091(4) Uani d . . 1
C C46 0.7064(2) 0.73553(12) 0.93619(11) 0.0091(4) Uani d . . 1
C C47 0.8600(2) 0.71036(13) 0.91257(12) 0.0109(4) Uani d . . 1
H H47 0.9036 0.6878 0.8625 0.013 Uiso calc U R 1
C C48 0.9478(2) 0.71852(13) 0.96240(12) 0.0123(4) Uani d . . 1
H H48 1.0521 0.6997 0.9473 0.015 Uiso calc U R 1
C C49 0.8843(2) 0.75421(13) 1.03488(12) 0.0123(4) Uani d . . 1
C C50 0.9252(3) 0.79697(18) 1.15267(14) 0.0260(5) Uani d . . 1
H H50A 0.8666 0.8569 1.1408 0.039 Uiso calc U R 1
H H50B 1.0075 0.799 1.1762 0.039 Uiso calc U R 1
H H50C 0.8628 0.7625 1.1909 0.039 Uiso calc U R 1
C C51 0.7312(2) 0.78553(13) 1.05541(12) 0.0120(4) Uani d . . 1
H H51 0.6879 0.8132 1.1029 0.014 Uiso calc U R 1
C C52 0.6427(2) 0.77584(13) 1.00581(12) 0.0103(4) Uani d . . 1
H H52 0.5386 0.7968 1.0196 0.012 Uiso calc U R 1
Cl Cl1 0.86711(5) 0.62724(3) 0.71842(3) 0.01548(10) Uani d . . 1
Cl Cl2 0.81612(6) 0.86180(4) 0.73749(3) 0.01804(11) Uani d . . 1
Cl Cl3 0.35610(6) 0.36732(3) 0.75861(3) 0.01926(11) Uani d . . 1
Cl Cl4 0.68452(6) 0.19415(4) 0.81786(3) 0.02286(12) Uani d . . 1
Cl Cl5 0.68225(6) 0.26577(4) 0.59285(3) 0.02062(11) Uani d . . 1
Cl Cl6 0.41805(7) 0.12582(4) 0.72323(3) 0.02343(12) Uani d . . 1
In In1 0.67286(2) 0.75729(2) 0.74681(2) 0.00917(3) Uani d . . 1
In In2 0.53330(2) 0.23949(2) 0.72053(2) 0.01375(4) Uani d . . 1
N N1 0.60604(18) 0.80124(11) 0.62352(10) 0.0099(3) Uani d . . 1
N N2 0.45227(18) 0.86434(11) 0.76679(10) 0.0110(3) Uani d . . 1
N N3 0.50116(18) 0.67354(11) 0.77335(10) 0.0113(3) Uani d . . 1
N N4 0.62284(18) 0.71731(11) 0.88526(10) 0.0095(3) Uani d . . 1
O O1 0.91635(17) 0.64296(11) 0.34903(9) 0.0213(4) Uani d . . 1
O O2 0.13643(16) 0.97000(10) 1.06432(8) 0.0149(3) Uani d . . 1
O O3 0.32087(16) 0.52437(10) 0.55690(9) 0.0166(3) Uani d . . 1
O O4 0.98196(16) 0.75659(10) 1.07948(9) 0.0173(3) Uani d . . 1

loop_
_atom_site_aniso_label
_atom_site_aniso_U_11
_atom_site_aniso_U_22
_atom_site_aniso_U_33
_atom_site_aniso_U_12
_atom_site_aniso_U_13
_atom_site_aniso_U_23
C1 0.0183(12) 0.0491(17) 0.0204(12) -0.0039(11) 0.0069(10) -0.0181(12)
C2 0.0160(10) 0.0137(10) 0.0081(9) -0.0001(8) -0.0007(8) -0.0020(7)
C3 0.0096(9) 0.0153(10) 0.0126(10) -0.0012(8) 0.0005(7) -0.0009(8)
C4 0.0123(10) 0.0147(10) 0.0110(9) -0.0040(8) -0.0032(7) -0.0024(8)
C5 0.0113(9) 0.0101(9) 0.0077(9) -0.0004(7) -0.0003(7) -0.0004(7)
C6 0.0108(9) 0.0102(9) 0.0112(9) -0.0025(7) -0.0032(7) 0.0011(7)
C7 0.0160(10) 0.0128(9) 0.0120(9) -0.0031(8) -0.0045(8) -0.0028(8)
C8 0.0099(9) 0.0087(9) 0.0098(9) -0.0031(7) 0.0004(7) -0.0027(7)
C9 0.0128(10) 0.0095(9) 0.0130(9) -0.0031(7) -0.0030(8) -0.0014(7)
C10 0.0171(11) 0.0127(9) 0.0130(10) -0.0020(8) -0.0033(8) -0.0027(8)
C11 0.0245(12) 0.0143(10) 0.0122(10) -0.0044(9) -0.0079(9) -0.0002(8)
C12 0.0201(11) 0.0135(10) 0.0194(11) -0.0020(8) -0.0109(9) -0.0009(8)
C13 0.0151(10) 0.0114(9) 0.0174(10) -0.0025(8) -0.0048(8) -0.0016(8)
C14 0.0135(10) 0.0125(10) 0.0237(11) -0.0016(8) -0.0051(9) -0.0018(8)
C15 0.0128(10) 0.0140(10) 0.0225(11) 0.0004(8) -0.0011(8) -0.0047(9)
C16 0.0144(10) 0.0138(10) 0.0160(10) -0.0030(8) -0.0008(8) -0.0035(8)
C17 0.0108(9) 0.0108(9) 0.0127(9) -0.0031(7) -0.0015(7) -0.0013(7)
C18 0.0116(10) 0.0107(9) 0.0147(10) -0.0033(7) -0.0032(8) -0.0016(8)
C19 0.0102(9) 0.0106(9) 0.0104(9) -0.0031(7) 0.0005(7) -0.0028(7)
C20 0.0107(9) 0.0114(9) 0.0093(9) -0.0004(7) -0.0009(7) -0.0018(7)
C21 0.0161(10) 0.0154(10) 0.0140(10) -0.0071(8) -0.0011(8) -0.0044(8)
C22 0.0138(10) 0.0173(10) 0.0139(10) -0.0073(8) 0.0007(8) -0.0023(8)
C23 0.0125(10) 0.0119(9) 0.0097(9) 0.0006(8) -0.0014(7) -0.0021(7)
C24 0.0253(12) 0.0186(11) 0.0124(10) -0.0094(9) 0.0014(9) -0.0068(8)
C25 0.0150(10) 0.0136(9) 0.0122(9) -0.0049(8) -0.0025(8) -0.0038(8)
C26 0.0108(10) 0.0130(9) 0.0128(10) -0.0041(8) -0.0001(7) -0.0024(8)
C27 0.0199(12) 0.0255(12) 0.0238(12) -0.0059(9) -0.0106(9) -0.0073(10)
C28 0.0157(10) 0.0138(9) 0.0100(9) -0.0064(8) -0.0024(8) -0.0019(7)
C29 0.0161(10) 0.0125(9) 0.0127(10) -0.0031(8) -0.0017(8) -0.0042(8)
C30 0.0130(10) 0.0152(10) 0.0107(9) -0.0045(8) -0.0016(8) -0.0014(8)
C31 0.0129(10) 0.0141(9) 0.0087(9) -0.0079(8) -0.0008(7) -0.0009(7)
C32 0.0126(10) 0.0160(10) 0.0169(10) -0.0024(8) -0.0030(8) -0.0049(8)
C33 0.0126(10) 0.0157(10) 0.0166(10) -0.0032(8) -0.0041(8) -0.0035(8)
C34 0.0088(9) 0.0100(9) 0.0117(9) -0.0012(7) -0.0037(7) -0.0034(7)
C35 0.0081(9) 0.0116(9) 0.0137(9) -0.0028(7) 0.0003(7) -0.0030(7)
C36 0.0099(10) 0.0143(10) 0.0177(10) -0.0020(8) -0.0020(8) -0.0045(8)
C37 0.0089(10) 0.0143(10) 0.0268(12) -0.0029(8) -0.0026(8) -0.0058(9)
C38 0.0098(10) 0.0123(10) 0.0224(11) -0.0044(8) 0.0003(8) -0.0002(8)
C39 0.0086(9) 0.0116(9) 0.0155(10) -0.0007(7) 0.0003(7) -0.0008(8)
C40 0.0141(10) 0.0126(9) 0.0136(10) -0.0027(8) 0.0027(8) 0.0010(8)
C41 0.0165(11) 0.0153(10) 0.0110(10) -0.0019(8) -0.0007(8) -0.0005(8)
C42 0.0108(9) 0.0121(9) 0.0118(9) -0.0026(7) -0.0005(7) -0.0017(7)
C43 0.0081(9) 0.0089(9) 0.0100(9) -0.0011(7) 0.0002(7) -0.0016(7)
C44 0.0069(9) 0.0097(9) 0.0121(9) -0.0018(7) 0.0009(7) -0.0013(7)
C45 0.0087(9) 0.0088(9) 0.0086(9) -0.0010(7) -0.0008(7) -0.0015(7)
C46 0.0105(9) 0.0105(9) 0.0081(9) -0.0057(7) -0.0026(7) 0.0006(7)
C47 0.0129(10) 0.0093(9) 0.0107(9) -0.0039(7) -0.0011(7) -0.0017(7)
C48 0.0088(9) 0.0134(9) 0.0151(10) -0.0043(7) -0.0026(8) 0.0004(8)
C49 0.0142(10) 0.0133(9) 0.0127(9) -0.0078(8) -0.0059(8) 0.0014(8)
C50 0.0254(13) 0.0428(15) 0.0162(11) -0.0138(11) -0.0063(10) -0.0091(11)
C51 0.0155(10) 0.0114(9) 0.0103(9) -0.0053(8) -0.0023(8) -0.0020(7)
C52 0.0103(9) 0.0099(9) 0.0102(9) -0.0032(7) -0.0005(7) -0.0009(7)
Cl1 0.0120(2) 0.0155(2) 0.0163(2) -0.00080(18) 0.00019(18) -0.00328(19)
Cl2 0.0220(3) 0.0198(3) 0.0171(2) -0.0131(2) -0.0056(2) 0.0006(2)
Cl3 0.0211(3) 0.0155(2) 0.0204(3) 0.0004(2) -0.0059(2) -0.0053(2)
Cl4 0.0207(3) 0.0263(3) 0.0173(3) 0.0052(2) -0.0063(2) -0.0055(2)
Cl5 0.0166(3) 0.0300(3) 0.0154(2) -0.0098(2) 0.0000(2) -0.0009(2)
Cl6 0.0304(3) 0.0198(3) 0.0209(3) -0.0141(2) 0.0054(2) -0.0062(2)
In1 0.00884(7) 0.01180(7) 0.00734(6) -0.00352(5) -0.00101(5) -0.00158(5)
In2 0.01467(8) 0.01388(7) 0.01209(7) -0.00350(6) -0.00074(6) -0.00248(5)
N1 0.0108(8) 0.0101(8) 0.0092(8) -0.0043(6) -0.0005(6) -0.0012(6)
N2 0.0109(8) 0.0134(8) 0.0084(8) -0.0030(6) 0.0003(6) -0.0036(6)
N3 0.0112(8) 0.0126(8) 0.0117(8) -0.0044(7) -0.0019(6) -0.0038(6)
N4 0.0096(8) 0.0097(8) 0.0089(8) -0.0013(6) -0.0021(6) -0.0015(6)
O1 0.0178(8) 0.0301(9) 0.0149(8) -0.0033(7) 0.0036(6) -0.0132(7)
O2 0.0161(8) 0.0181(7) 0.0105(7) -0.0047(6) 0.0015(6) -0.0062(6)
O3 0.0168(8) 0.0200(8) 0.0171(8) -0.0049(6) -0.0063(6) -0.0085(6)
O4 0.0142(8) 0.0281(9) 0.0135(7) -0.0082(6) -0.0051(6) -0.0043(6)

loop_
_atom_type_symbol
_atom_type_description
_atom_type_scat_dispersion_real
_atom_type_scat_dispersion_imag
_atom_type_scat_source
C C 0.0033 0.0016 'International Tables Vol C Tables 4.2.6.8 and 6.1.1.4'
H H 0.0000 0.0000 'International Tables Vol C Tables 4.2.6.8 and 6.1.1.4'
N N 0.0061 0.0033 'International Tables Vol C Tables 4.2.6.8 and 6.1.1.4'
O O 0.0106 0.0060 'International Tables Vol C Tables 4.2.6.8 and 6.1.1.4'
Cl Cl 0.1484 0.1585 'International Tables Vol C Tables 4.2.6.8 and 6.1.1.4'
In In -0.7276 1.3100 'International Tables Vol C Tables 4.2.6.8 and 6.1.1.4'

loop_
_geom_angle_atom_site_label_1
_geom_angle_atom_site_label_2
_geom_angle_atom_site_label_3
_geom_angle
O1 C2 C3 124.53(19)
O1 C2 C7 115.52(19)
C3 C2 C7 119.95(18)
C2 C3 C4 119.53(19)
C5 C4 C3 120.01(19)
C4 C5 C6 120.42(18)
C4 C5 N1 118.75(18)
C6 C5 N1 120.74(18)
C7 C6 C5 119.61(19)
C6 C7 C2 120.34(19)
N1 C8 C9 134.27(18)
N1 C8 C19 118.91(17)
C9 C8 C19 106.81(16)
C10 C9 C18 118.92(19)
C10 C9 C8 135.24(19)
C18 C9 C8 105.77(17)
C9 C10 C11 118.75(19)
C12 C11 C10 122.1(2)
C11 C12 C13 120.61(19)
C18 C13 C12 116.53(19)
C18 C13 C14 116.68(19)
C12 C13 C14 126.77(19)
C15 C14 C13 120.4(2)
C14 C15 C16 122.4(2)
C17 C16 C15 118.3(2)
C16 C17 C18 119.55(19)
C16 C17 C19 134.88(19)
C18 C17 C19 105.51(17)
C13 C18 C17 122.61(19)
C13 C18 C9 123.05(19)
C17 C18 C9 114.32(18)
N2 C19 C17 133.56(18)
N2 C19 C8 118.93(17)
C17 C19 C8 107.50(16)
C26 C20 C21 120.11(18)
C26 C20 N2 119.40(18)
C21 C20 N2 120.46(18)
C22 C21 C20 119.74(19)
C21 C22 C23 120.5(2)
O2 C23 C25 125.07(19)
O2 C23 C22 115.28(18)
C25 C23 C22 119.65(18)
C23 C25 C26 120.01(19)
C20 C26 C25 119.98(19)
O3 C28 C33 124.96(19)
O3 C28 C29 114.85(18)
C33 C28 C29 120.19(19)
C30 C29 C28 119.90(19)
C29 C30 C31 120.01(19)
C32 C31 C30 120.03(19)
C32 C31 N3 121.89(18)
C30 C31 N3 118.06(18)
C31 C32 C33 120.24(19)
C28 C33 C32 119.49(19)
N3 C34 C35 132.64(18)
N3 C34 C45 119.47(18)
C35 C34 C45 107.57(16)
C36 C35 C44 119.90(19)
C36 C35 C34 134.10(19)
C44 C35 C34 105.76(17)
C35 C36 C37 117.8(2)
C38 C37 C36 122.4(2)
C37 C38 C39 120.8(2)
C44 C39 C38 116.86(19)
C44 C39 C40 116.72(19)
C38 C39 C40 126.4(2)
C41 C40 C39 120.03(19)
C40 C41 C42 122.5(2)
C43 C42 C41 118.99(19)
C42 C43 C44 118.40(18)
C42 C43 C45 135.65(19)
C44 C43 C45 105.78(17)
C39 C44 C35 122.19(19)
C39 C44 C43 123.32(18)
C35 C44 C43 114.32(18)
N4 C45 C43 135.64(18)
N4 C45 C34 117.39(17)
C43 C45 C34 106.55(16)
C52 C46 C47 120.14(18)
C52 C46 N4 123.54(17)
C47 C46 N4 116.32(17)
C48 C47 C46 119.57(18)
C47 C48 C49 120.47(19)
O4 C49 C48 114.87(18)
O4 C49 C51 125.31(18)
C48 C49 C51 119.80(18)
C52 C51 C49 119.56(18)
C46 C52 C51 120.14(18)
N1 In1 N3 85.77(6)
N1 In1 N4 153.02(6)
N3 In1 N4 72.68(6)
N1 In1 N2 73.35(6)
N3 In1 N2 78.37(6)
N4 In1 N2 86.29(6)
N1 In1 Cl2 97.51(4)
N3 In1 Cl2 168.79(4)
N4 In1 Cl2 100.86(4)
N2 In1 Cl2 92.25(4)
N1 In1 Cl1 100.73(4)
N3 In1 Cl1 89.51(4)
N4 In1 Cl1 95.24(4)
N2 In1 Cl1 166.76(4)
Cl2 In1 Cl1 100.345(19)
Cl3 In2 Cl6 110.31(2)
Cl3 In2 Cl5 111.87(2)
Cl6 In2 Cl5 110.91(2)
Cl3 In2 Cl4 107.07(2)
Cl6 In2 Cl4 107.70(2)
Cl5 In2 Cl4 108.81(2)
C8 N1 C5 121.87(17)
C8 N1 In1 114.80(13)
C5 N1 In1 123.06(12)
C19 N2 C20 120.97(17)
C19 N2 In1 113.88(13)
C20 N2 In1 124.85(12)
C34 N3 C31 119.59(17)
C34 N3 In1 114.81(13)
C31 N3 In1 125.56(13)
C45 N4 C46 123.95(17)
C45 N4 In1 115.01(13)
C46 N4 In1 121.04(12)
C2 O1 C1 117.51(18)
C23 O2 C24 117.19(16)
C28 O3 C27 117.34(16)
C49 O4 C50 117.93(17)

loop_
_geom_bond_atom_site_label_1
_geom_bond_atom_site_label_2
_geom_bond_distance
C1 O1 1.428(3)
C2 O1 1.361(2)
C2 C3 1.392(3)
C2 C7 1.399(3)
C3 C4 1.393(3)
C4 C5 1.387(3)
C5 C6 1.393(3)
C5 N1 1.436(2)
C6 C7 1.379(3)
C8 N1 1.282(2)
C8 C9 1.472(3)
C8 C19 1.520(3)
C9 C10 1.380(3)
C9 C18 1.423(3)
C10 C11 1.414(3)
C11 C12 1.381(3)
C12 C13 1.418(3)
C13 C18 1.401(3)
C13 C14 1.420(3)
C14 C15 1.378(3)
C15 C16 1.413(3)
C16 C17 1.379(3)
C17 C18 1.420(3)
C17 C19 1.469(3)
C19 N2 1.280(2)
C20 C26 1.384(3)
C20 C21 1.398(3)
C20 N2 1.439(2)
C21 C22 1.382(3)
C22 C23 1.397(3)
C23 O2 1.364(2)
C23 C25 1.388(3)
C24 O2 1.432(2)
C25 C26 1.397(3)
C27 O3 1.425(3)
C28 O3 1.361(2)
C28 C33 1.391(3)
C28 C29 1.399(3)
C29 C30 1.378(3)
C30 C31 1.397(3)
C31 C32 1.386(3)
C31 N3 1.437(2)
C32 C33 1.391(3)
C34 N3 1.279(3)
C34 C35 1.467(3)
C34 C45 1.523(3)
C35 C36 1.387(3)
C35 C44 1.417(3)
C36 C37 1.413(3)
C37 C38 1.376(3)
C38 C39 1.413(3)
C39 C44 1.404(3)
C39 C40 1.421(3)
C40 C41 1.378(3)
C41 C42 1.417(3)
C42 C43 1.380(3)
C43 C44 1.423(3)
C43 C45 1.478(3)
C45 N4 1.291(3)
C46 C52 1.390(3)
C46 C47 1.399(3)
C46 N4 1.430(2)
C47 C48 1.380(3)
C48 C49 1.397(3)
C49 O4 1.356(2)
C49 C51 1.398(3)
C50 O4 1.438(3)
C51 C52 1.391(3)
Cl1 In1 2.4126(5)
Cl2 In1 2.3963(5)
Cl3 In2 2.3489(5)
Cl4 In2 2.3622(6)
Cl5 In2 2.3594(6)
Cl6 In2 2.3546(6)
In1 N1 2.2955(16)
In1 N3 2.3109(17)
In1 N4 2.3232(16)
In1 N2 2.3241(16)
